data_2202265
loop_
_publ_author_name
'Marilyn M. Olmstead'
'Christina Troeltzsch'
'Timothy E. Patten'

_publ_section_title
;Dichloro{<i>N</i>-(2,6-diisopropylphenyl)-2-[(di-2-pyridylmethyl)amino]ethanamido}iron(II)
 acetonitrile solvate
;
_journal_issue 7
_journal_name_full 'Acta Crystallographica Section E'
_journal_page_first m502
_journal_page_last m503
_journal_paper_doi 10.1107/S160053680301345X
_journal_volume 59
_journal_year 2003
_chemical_formula_iupac '[Fe Cl2 (C27 H34 N4 O)], C H3 C N'
_chemical_formula_moiety 'C27 H34 Cl2 Fe N4 O, C2 H3 N'
_chemical_formula_sum 'C29 H37 Cl2 Fe N5 O'
_chemical_formula_weight 598.39
_chemical_melting_point 446
_chemical_name_common
;Bis-chloro-{(N-2,6-diisopropylphenyl)-[(bis-2-pyridlymethyl)amino]-
ethanamido}-iron(II) acetonitrile solvate
;
_chemical_name_systematic
;
 ?
;
_space_group_IT_number 19
_symmetry_cell_setting orthorhombic
_symmetry_space_group_name_Hall 'P 2ac 2ab'
_symmetry_space_group_name_H-M 'P 21 21 21'
_atom_sites_solution_hydrogens geom
_atom_sites_solution_primary direct
_atom_sites_solution_secondary difmap
_audit_creation_method SHELXL-97
_cell_angle_alpha 90.00
_cell_angle_beta 90.00
_cell_angle_gamma 90.00
_cell_formula_units_Z 4
_cell_length_a 13.1579(4)
_cell_length_b 14.2791(5)
_cell_length_c 15.7210(5)
_cell_measurement_reflns_used 7272
_cell_measurement_temperature 91(2)
_cell_measurement_theta_max 31.4
_cell_measurement_theta_min 2.5
_cell_volume 2953.71(17)
_computing_cell_refinement 'SAINT (Bruker, 2000)'
_computing_data_collection 'SMART (Bruker, 2000)'
_computing_data_reduction SAINT
_computing_molecular_graphics 'XP in SHELXTL (Sheldrick, 1994)'
_computing_publication_material SHELXL97
_computing_structure_refinement 'SHELXL97 (Sheldrick, 1997)'
_computing_structure_solution 'SHELXS97 (Sheldrick, 1990)'
_diffrn_ambient_temperature 91(2)
_diffrn_detector_area_resol_mean 8.2
_diffrn_measured_fraction_theta_full 0.966
_diffrn_measured_fraction_theta_max 0.966
_diffrn_measurement_device_type 'Bruker SMART 1000'
_diffrn_measurement_method \w
_diffrn_radiation_monochromator graphite
_diffrn_radiation_source 'normal-focus sealed tube'
_diffrn_radiation_type MoK\a
_diffrn_radiation_wavelength 0.71073
_diffrn_reflns_av_R_equivalents 0.0228
_diffrn_reflns_av_sigmaI/netI 0.0289
_diffrn_reflns_limit_h_max 19
_diffrn_reflns_limit_h_min -19
_diffrn_reflns_limit_k_max 20
_diffrn_reflns_limit_k_min -20
_diffrn_reflns_limit_l_max 22
_diffrn_reflns_limit_l_min -22
_diffrn_reflns_number 27291
_diffrn_reflns_theta_full 31.48
_diffrn_reflns_theta_max 31.48
_diffrn_reflns_theta_min 1.93
_diffrn_standards_decay_% none
_diffrn_standards_number 0
_exptl_absorpt_coefficient_mu 0.722
_exptl_absorpt_correction_T_max 0.857
_exptl_absorpt_correction_T_min 0.829
_exptl_absorpt_correction_type multi-scan
_exptl_absorpt_process_details '(SADABS; Sheldrick, 2000)'
_exptl_crystal_colour brown
_exptl_crystal_density_diffrn 1.346
_exptl_crystal_density_method 'not measured'
_exptl_crystal_description needle
_exptl_crystal_F_000 1256
_exptl_crystal_size_max 0.27
_exptl_crystal_size_mid 0.27
_exptl_crystal_size_min 0.22
_refine_diff_density_max 0.525
_refine_diff_density_min -0.222
_refine_ls_abs_structure_details
;
3928 Friedel pairs were measured for determination of the Flack
parameter Flack (1983).
;
_refine_ls_abs_structure_Flack -0.015(8)
_refine_ls_extinction_method none
_refine_ls_goodness_of_fit_ref 1.068
_refine_ls_hydrogen_treatment constr
_refine_ls_matrix_type full
_refine_ls_number_parameters 348
_refine_ls_number_reflns 9258
_refine_ls_number_restraints 0
_refine_ls_restrained_S_all 1.068
_refine_ls_R_factor_all 0.0330
_refine_ls_R_factor_gt 0.0289
_refine_ls_shift/su_max 0.001
_refine_ls_shift/su_mean 0.000
_refine_ls_structure_factor_coef Fsqd
_refine_ls_weighting_details 'calc w = 1/[\s^2^(Fo^2^)+(0.0464P)^2^] where P = (Fo^2^+2Fc^2^)/3'
_refine_ls_weighting_scheme calc
_refine_ls_wR_factor_gt 0.0733
_refine_ls_wR_factor_ref 0.0752
_reflns_number_gt 8527
_reflns_number_total 9258
_reflns_threshold_expression I>2\s(I)
_cod_data_source_file ac6045.cif
_cod_data_source_block I
_cod_database_code 2202265
_cod_database_fobs_code 2202265

loop_
_symmetry_equiv_pos_as_xyz
'x, y, z'
'-x+1/2, -y, z+1/2'
'-x, y+1/2, -z+1/2'
'x+1/2, -y+1/2, -z'

loop_
_atom_site_label
_atom_site_fract_x
_atom_site_fract_y
_atom_site_fract_z
_atom_site_U_iso_or_equiv
_atom_site_adp_type
_atom_site_calc_flag
_atom_site_refinement_flags
_atom_site_occupancy
_atom_site_disorder_assembly
_atom_site_disorder_group
_atom_site_type_symbol
Fe1 0.713985(15) 0.972432(13) 0.944912(12) 0.01420(5) Uani d . 1 . . Fe
Cl1 0.75938(3) 0.85357(2) 1.03967(2) 0.01847(7) Uani d . 1 . . Cl
Cl2 0.58245(3) 1.05705(2) 1.03564(2) 0.01755(7) Uani d . 1 . . Cl
O1 0.80662(8) 0.90524(8) 0.84702(7) 0.0181(2) Uani d . 1 . . O
N1 0.82842(10) 1.07675(9) 0.97473(9) 0.0192(3) Uani d . 1 . . N
N2 0.58382(11) 0.92640(9) 0.87390(8) 0.0197(3) Uani d . 1 . . N
N3 0.69149(10) 1.08964(9) 0.84539(9) 0.0184(2) Uani d . 1 . . N
N4 0.86896(10) 0.85919(9) 0.71966(8) 0.0161(2) Uani d . 1 . . N
H4A 0.8824 0.8773 0.6673 0.019 Uiso calc R 1 . . H
C1 0.91379(13) 1.05968(11) 1.01947(11) 0.0227(3) Uani d . 1 . . C
H1 0.9211 1.0005 1.0465 0.027 Uiso calc R 1 . . H
C2 0.99117(14) 1.12454(13) 1.02774(12) 0.0281(4) Uani d . 1 . . C
H2 1.0505 1.1102 1.0596 0.034 Uiso calc R 1 . . H
C3 0.98032(15) 1.21080(14) 0.98872(13) 0.0320(4) Uani d . 1 . . C
H3 1.0329 1.2562 0.9924 0.038 Uiso calc R 1 . . H
C4 0.89223(13) 1.23014(11) 0.94435(12) 0.0268(3) Uani d . 1 . . C
H4 0.8829 1.2894 0.9180 0.032 Uiso calc R 1 . . H
C5 0.81731(12) 1.16169(10) 0.93884(11) 0.0211(3) Uani d . 1 . . C
C6 0.71766(13) 1.17651(10) 0.89280(10) 0.0213(3) Uani d . 1 . . C
H6A 0.6633 1.1913 0.9343 0.026 Uiso calc R 1 . . H
H6B 0.7238 1.2297 0.8528 0.026 Uiso calc R 1 . . H
C7 0.58364(13) 1.08689(12) 0.82105(11) 0.0228(3) Uani d . 1 . . C
H7A 0.5757 1.1153 0.7640 0.027 Uiso calc R 1 . . H
H7B 0.5438 1.1249 0.8619 0.027 Uiso calc R 1 . . H
C8 0.54166(12) 0.98849(11) 0.81940(10) 0.0200(3) Uani d . 1 . . C
C9 0.45969(13) 0.96431(13) 0.76778(11) 0.0264(3) Uani d . 1 . . C
H9 0.4335 1.0075 0.7274 0.032 Uiso calc R 1 . . H
C10 0.41723(14) 0.87638(14) 0.77653(12) 0.0303(4) Uani d . 1 . . C
H10 0.3607 0.8588 0.7426 0.036 Uiso calc R 1 . . H
C11 0.45758(14) 0.81370(13) 0.83526(12) 0.0291(4) Uani d . 1 . . C
H11 0.4278 0.7538 0.8436 0.035 Uiso calc R 1 . . H
C12 0.54264(13) 0.84118(12) 0.88140(11) 0.0240(3) Uani d . 1 . . C
H12 0.5726 0.7978 0.9197 0.029 Uiso calc R 1 . . H
C13 0.76084(13) 1.08697(11) 0.77053(10) 0.0203(3) Uani d . 1 . . C
H13A 0.8308 1.1005 0.7902 0.024 Uiso calc R 1 . . H
H13B 0.7409 1.1376 0.7309 0.024 Uiso calc R 1 . . H
C14 0.76199(12) 0.99529(11) 0.72210(10) 0.0201(3) Uani d . 1 . . C
H14A 0.6911 0.9760 0.7103 0.024 Uiso calc R 1 . . H
H14B 0.7963 1.0051 0.6668 0.024 Uiso calc R 1 . . H
C15 0.81530(11) 0.91727(10) 0.76933(9) 0.0161(3) Uani d . 1 . . C
C16 0.90592(11) 0.76933(10) 0.74647(9) 0.0151(3) Uani d . 1 . . C
C17 0.98788(11) 0.76245(10) 0.80272(10) 0.0167(3) Uani d . 1 . . C
C18 1.02026(12) 0.67263(11) 0.82660(10) 0.0191(3) Uani d . 1 . . C
H18 1.0750 0.6661 0.8655 0.023 Uiso calc R 1 . . H
C19 0.97355(13) 0.59347(11) 0.79423(11) 0.0212(3) Uani d . 1 . . C
H19 0.9963 0.5331 0.8112 0.025 Uiso calc R 1 . . H
C20 0.89360(12) 0.60174(11) 0.73706(10) 0.0209(3) Uani d . 1 . . C
H20 0.8631 0.5469 0.7143 0.025 Uiso calc R 1 . . H
C21 0.85729(12) 0.68977(10) 0.71252(10) 0.0176(3) Uani d . 1 . . C
C22 1.04354(12) 0.84742(10) 0.83756(10) 0.0189(3) Uani d . 1 . . C
H22 1.0095 0.9050 0.8151 0.023 Uiso calc R 1 . . H
C23 1.03971(14) 0.85060(12) 0.93484(11) 0.0265(3) Uani d . 1 . . C
H23A 0.9689 0.8467 0.9538 0.040 Uiso calc R 1 . . H
H23B 1.0696 0.9094 0.9549 0.040 Uiso calc R 1 . . H
H23C 1.0782 0.7977 0.9581 0.040 Uiso calc R 1 . . H
C24 1.15450(12) 0.84763(12) 0.80676(11) 0.0229(3) Uani d . 1 . . C
H24A 1.1877 0.7892 0.8242 0.034 Uiso calc R 1 . . H
H24B 1.1905 0.9010 0.8319 0.034 Uiso calc R 1 . . H
H24C 1.1560 0.8528 0.7446 0.034 Uiso calc R 1 . . H
C25 0.76486(12) 0.70013(11) 0.65500(10) 0.0213(3) Uani d . 1 . . C
H25 0.7777 0.7538 0.6156 0.026 Uiso calc R 1 . . H
C26 0.74310(16) 0.61331(13) 0.60082(12) 0.0307(4) Uani d . 1 . . C
H26A 0.8039 0.5970 0.5680 0.046 Uiso calc R 1 . . H
H26B 0.6868 0.6265 0.5618 0.046 Uiso calc R 1 . . H
H26C 0.7247 0.5609 0.6380 0.046 Uiso calc R 1 . . H
C27 0.67034(13) 0.72393(13) 0.70881(13) 0.0278(4) Uani d . 1 . . C
H27A 0.6543 0.6711 0.7463 0.042 Uiso calc R 1 . . H
H27B 0.6125 0.7361 0.6711 0.042 Uiso calc R 1 . . H
H27C 0.6841 0.7797 0.7432 0.042 Uiso calc R 1 . . H
N5 0.71807(16) 0.47898(16) 0.88458(12) 0.0502(5) Uani d . 1 . . N
C28 0.76392(16) 0.53398(17) 0.92082(12) 0.0382(5) Uani d . 1 . . C
C29 0.82307(18) 0.60265(18) 0.96872(16) 0.0486(6) Uani d . 1 . . C
H29A 0.7916 0.6126 1.0245 0.073 Uiso calc R 1 . . H
H29B 0.8248 0.6620 0.9374 0.073 Uiso calc R 1 . . H
H29C 0.8925 0.5794 0.9764 0.073 Uiso calc R 1 . . H

loop_
_atom_site_aniso_label
_atom_site_aniso_U_11
_atom_site_aniso_U_22
_atom_site_aniso_U_33
_atom_site_aniso_U_12
_atom_site_aniso_U_13
_atom_site_aniso_U_23
Fe1 0.01621(9) 0.01389(8) 0.01250(9) 0.00141(7) 0.00049(7) 0.00111(7)
Cl1 0.02268(16) 0.01662(13) 0.01612(15) 0.00270(12) 0.00246(12) 0.00357(12)
Cl2 0.01952(16) 0.01894(14) 0.01420(15) 0.00279(12) 0.00081(12) -0.00129(11)
O1 0.0206(5) 0.0199(5) 0.0138(5) 0.0044(4) 0.0023(4) 0.0022(4)
N1 0.0192(6) 0.0167(6) 0.0219(6) -0.0001(5) 0.0024(5) -0.0004(5)
N2 0.0197(6) 0.0218(6) 0.0176(6) 0.0014(5) 0.0015(5) -0.0031(5)
N3 0.0198(6) 0.0179(5) 0.0174(6) 0.0038(5) 0.0024(5) 0.0012(5)
N4 0.0202(6) 0.0153(5) 0.0126(5) 0.0035(5) 0.0012(4) 0.0024(4)
C1 0.0217(7) 0.0224(7) 0.0242(7) -0.0003(6) 0.0013(6) -0.0028(6)
C2 0.0237(8) 0.0321(9) 0.0285(9) -0.0045(6) -0.0031(6) -0.0041(7)
C3 0.0332(10) 0.0311(9) 0.0318(9) -0.0123(8) -0.0009(8) -0.0019(7)
C4 0.0336(9) 0.0188(7) 0.0279(8) -0.0055(6) 0.0024(7) 0.0014(7)
C5 0.0228(7) 0.0180(6) 0.0226(7) 0.0000(5) 0.0043(6) -0.0011(6)
C6 0.0224(7) 0.0162(6) 0.0251(7) 0.0009(6) 0.0029(6) 0.0028(5)
C7 0.0236(8) 0.0225(7) 0.0223(8) 0.0058(6) -0.0045(6) 0.0003(6)
C8 0.0166(6) 0.0245(7) 0.0190(7) 0.0026(6) -0.0007(5) -0.0020(6)
C9 0.0207(7) 0.0347(9) 0.0238(8) 0.0050(7) -0.0045(6) -0.0052(7)
C10 0.0186(7) 0.0406(10) 0.0317(9) -0.0007(7) -0.0028(7) -0.0106(7)
C11 0.0271(8) 0.0292(8) 0.0309(9) -0.0078(7) 0.0046(7) -0.0084(7)
C12 0.0233(8) 0.0271(8) 0.0214(8) -0.0019(6) 0.0016(6) -0.0039(6)
C13 0.0238(8) 0.0179(6) 0.0192(7) 0.0007(5) 0.0033(6) 0.0025(5)
C14 0.0234(8) 0.0202(6) 0.0166(6) 0.0054(5) 0.0016(5) 0.0024(5)
C15 0.0158(6) 0.0146(6) 0.0179(7) 0.0009(5) 0.0014(5) 0.0013(5)
C16 0.0156(6) 0.0144(6) 0.0153(6) 0.0035(5) 0.0024(5) 0.0015(5)
C17 0.0159(7) 0.0159(6) 0.0181(7) 0.0013(5) 0.0016(5) 0.0007(5)
C18 0.0177(7) 0.0190(7) 0.0207(7) 0.0016(5) -0.0012(6) 0.0021(5)
C19 0.0243(8) 0.0140(6) 0.0253(8) 0.0018(6) 0.0005(6) 0.0019(5)
C20 0.0227(7) 0.0156(7) 0.0244(8) -0.0006(6) -0.0009(6) 0.0004(6)
C21 0.0182(7) 0.0175(6) 0.0170(7) 0.0007(5) 0.0006(5) -0.0001(5)
C22 0.0173(6) 0.0156(6) 0.0238(7) 0.0009(5) -0.0016(5) -0.0001(5)
C23 0.0280(8) 0.0273(8) 0.0241(8) 0.0008(6) 0.0000(6) -0.0068(7)
C24 0.0194(7) 0.0207(7) 0.0286(8) -0.0015(6) 0.0005(6) 0.0013(6)
C25 0.0227(8) 0.0199(7) 0.0211(7) 0.0006(6) -0.0036(6) -0.0012(5)
C26 0.0344(9) 0.0288(8) 0.0290(9) 0.0006(7) -0.0091(7) -0.0071(7)
C27 0.0199(8) 0.0280(8) 0.0353(10) -0.0004(6) -0.0031(7) -0.0046(7)
N5 0.0455(11) 0.0742(14) 0.0308(8) -0.0239(11) -0.0039(8) 0.0035(9)
C28 0.0319(10) 0.0568(13) 0.0258(8) -0.0118(9) 0.0038(7) 0.0025(8)
C29 0.0427(12) 0.0600(14) 0.0431(13) -0.0189(11) 0.0141(10) -0.0188(11)

loop_
_atom_type_symbol
_atom_type_description
_atom_type_scat_dispersion_real
_atom_type_scat_dispersion_imag
_atom_type_scat_source
C C 0.0033 0.0016 'International Tables Vol C Tables 4.2.6.8 and 6.1.1.4'
H H 0.0000 0.0000 'International Tables Vol C Tables 4.2.6.8 and 6.1.1.4'
N N 0.0061 0.0033 'International Tables Vol C Tables 4.2.6.8 and 6.1.1.4'
O O 0.0106 0.0060 'International Tables Vol C Tables 4.2.6.8 and 6.1.1.4'
Cl Cl 0.1484 0.1585 'International Tables Vol C Tables 4.2.6.8 and 6.1.1.4'
Fe Fe 0.3463 0.8444 'International Tables Vol C Tables 4.2.6.8 and 6.1.1.4'

loop_
_geom_angle_atom_site_label_1
_geom_angle_atom_site_label_2
_geom_angle_atom_site_label_3
_geom_angle
N2 Fe1 N1 151.17(5)
N2 Fe1 O1 86.81(5)
N1 Fe1 O1 93.81(5)
N2 Fe1 N3 76.56(5)
N1 Fe1 N3 74.80(5)
O1 Fe1 N3 84.99(4)
N2 Fe1 Cl1 108.24(4)
N1 Fe1 Cl1 100.58(4)
O1 Fe1 Cl1 89.28(3)
N3 Fe1 Cl1 172.34(3)
N2 Fe1 Cl2 83.94(4)
N1 Fe1 Cl2 91.43(4)
O1 Fe1 Cl2 168.98(3)
N3 Fe1 Cl2 87.05(3)
Cl1 Fe1 Cl2 99.280(13)
C15 O1 Fe1 133.24(10)
C5 N1 C1 118.20(14)
C5 N1 Fe1 116.93(11)
C1 N1 Fe1 124.55(10)
C12 N2 C8 119.10(14)
C12 N2 Fe1 123.77(11)
C8 N2 Fe1 117.13(11)
C7 N3 C6 112.09(12)
C7 N3 C13 112.63(13)
C6 N3 C13 105.99(12)
C7 N3 Fe1 106.29(10)
C6 N3 Fe1 103.60(9)
C13 N3 Fe1 115.98(9)
C15 N4 C16 124.09(12)
C15 N4 H4A 118.0
C16 N4 H4A 118.0
N1 C1 C2 122.81(16)
N1 C1 H1 118.6
C2 C1 H1 118.6
C1 C2 C3 118.60(17)
C1 C2 H2 120.7
C3 C2 H2 120.7
C4 C3 C2 119.25(17)
C4 C3 H3 120.4
C2 C3 H3 120.4
C3 C4 C5 119.07(16)
C3 C4 H4 120.5
C5 C4 H4 120.5
N1 C5 C4 122.02(16)
N1 C5 C6 114.89(13)
C4 C5 C6 123.08(14)
N3 C6 C5 108.89(12)
N3 C6 H6A 109.9
C5 C6 H6A 109.9
N3 C6 H6B 109.9
C5 C6 H6B 109.9
H6A C6 H6B 108.3
N3 C7 C8 112.48(13)
N3 C7 H7A 109.1
C8 C7 H7A 109.1
N3 C7 H7B 109.1
C8 C7 H7B 109.1
H7A C7 H7B 107.8
N2 C8 C9 121.62(15)
N2 C8 C7 116.69(13)
C9 C8 C7 121.59(15)
C10 C9 C8 118.71(17)
C10 C9 H9 120.6
C8 C9 H9 120.6
C9 C10 C11 119.78(16)
C9 C10 H10 120.1
C11 C10 H10 120.1
C12 C11 C10 118.16(17)
C12 C11 H11 120.9
C10 C11 H11 120.9
N2 C12 C11 122.48(17)
N2 C12 H12 118.8
C11 C12 H12 118.8
N3 C13 C14 115.18(13)
N3 C13 H13A 108.5
C14 C13 H13A 108.5
N3 C13 H13B 108.5
C14 C13 H13B 108.5
H13A C13 H13B 107.5
C15 C14 C13 113.25(13)
C15 C14 H14A 108.9
C13 C14 H14A 108.9
C15 C14 H14B 108.9
C13 C14 H14B 108.9
H14A C14 H14B 107.7
O1 C15 N4 122.50(13)
O1 C15 C14 122.95(13)
N4 C15 C14 114.48(13)
C17 C16 C21 122.23(13)
C17 C16 N4 120.66(13)
C21 C16 N4 117.10(13)
C16 C17 C18 117.90(14)
C16 C17 C22 122.93(13)
C18 C17 C22 119.16(13)
C19 C18 C17 120.91(14)
C19 C18 H18 119.5
C17 C18 H18 119.5
C18 C19 C20 120.33(14)
C18 C19 H19 119.8
C20 C19 H19 119.8
C19 C20 C21 120.91(14)
C19 C20 H20 119.5
C21 C20 H20 119.5
C20 C21 C16 117.70(14)
C20 C21 C25 121.60(14)
C16 C21 C25 120.62(13)
C17 C22 C23 111.59(13)
C17 C22 C24 110.22(13)
C23 C22 C24 110.22(14)
C17 C22 H22 108.2
C23 C22 H22 108.2
C24 C22 H22 108.2
C22 C23 H23A 109.5
C22 C23 H23B 109.5
H23A C23 H23B 109.5
C22 C23 H23C 109.5
H23A C23 H23C 109.5
H23B C23 H23C 109.5
C22 C24 H24A 109.5
C22 C24 H24B 109.5
H24A C24 H24B 109.5
C22 C24 H24C 109.5
H24A C24 H24C 109.5
H24B C24 H24C 109.5
C21 C25 C26 113.64(14)
C21 C25 C27 109.87(13)
C26 C25 C27 109.44(14)
C21 C25 H25 107.9
C26 C25 H25 107.9
C27 C25 H25 107.9
C25 C26 H26A 109.5
C25 C26 H26B 109.5
H26A C26 H26B 109.5
C25 C26 H26C 109.5
H26A C26 H26C 109.5
H26B C26 H26C 109.5
C25 C27 H27A 109.5
C25 C27 H27B 109.5
H27A C27 H27B 109.5
C25 C27 H27C 109.5
H27A C27 H27C 109.5
H27B C27 H27C 109.5
N5 C28 C29 178.6(3)
C28 C29 H29A 109.5
C28 C29 H29B 109.5
H29A C29 H29B 109.5
C28 C29 H29C 109.5
H29A C29 H29C 109.5
H29B C29 H29C 109.5

loop_
_geom_bond_atom_site_label_1
_geom_bond_atom_site_label_2
_geom_bond_site_symmetry_2
_geom_bond_distance
_geom_bond_publ_flag
Fe1 N2 . 2.1475(14) ?
Fe1 N1 . 2.1693(13) ?
Fe1 O1 . 2.1850(11) ?
Fe1 N3 . 2.3101(13) ?
Fe1 Cl1 . 2.3360(4) ?
Fe1 Cl2 . 2.5474(4) ?
O1 C15 . 1.2387(18) ?
N1 C5 . 1.3455(19) ?
N1 C1 . 1.347(2) ?
N2 C12 . 1.337(2) ?
N2 C8 . 1.352(2) ?
N3 C7 . 1.470(2) ?
N3 C6 . 1.487(2) ?
N3 C13 . 1.490(2) ?
N4 C15 . 1.3403(18) ?
N4 C16 . 1.4354(18) ?
N4 H4A . 0.8800 ?
C1 C2 . 1.383(2) ?
C1 H1 . 0.9500 ?
C2 C3 . 1.383(3) ?
C2 H2 . 0.9500 ?
C3 C4 . 1.381(3) ?
C3 H3 . 0.9500 ?
C4 C5 . 1.391(2) ?
C4 H4 . 0.9500 ?
C5 C6 . 1.513(2) ?
C6 H6A . 0.9900 ?
C6 H6B . 0.9900 ?
C7 C8 . 1.510(2) ?
C7 H7A . 0.9900 ?
C7 H7B . 0.9900 ?
C8 C9 . 1.393(2) ?
C9 C10 . 1.381(3) ?
C9 H9 . 0.9500 ?
C10 C11 . 1.391(3) ?
C10 H10 . 0.9500 ?
C11 C12 . 1.390(2) ?
C11 H11 . 0.9500 ?
C12 H12 . 0.9500 ?
C13 C14 . 1.514(2) ?
C13 H13A . 0.9900 ?
C13 H13B . 0.9900 ?
C14 C15 . 1.512(2) ?
C14 H14A . 0.9900 ?
C14 H14B . 0.9900 ?
C16 C17 . 1.398(2) ?
C16 C21 . 1.409(2) ?
C17 C18 . 1.403(2) ?
C17 C22 . 1.519(2) ?
C18 C19 . 1.384(2) ?
C18 H18 . 0.9500 ?
C19 C20 . 1.389(2) ?
C19 H19 . 0.9500 ?
C20 C21 . 1.399(2) ?
C20 H20 . 0.9500 ?
C21 C25 . 1.523(2) ?
C22 C23 . 1.531(2) ?
C22 C24 . 1.538(2) ?
C22 H22 . 1.0000 ?
C23 H23A . 0.9800 ?
C23 H23B . 0.9800 ?
C23 H23C . 0.9800 ?
C24 H24A . 0.9800 ?
C24 H24B . 0.9800 ?
C24 H24C . 0.9800 ?
C25 C26 . 1.531(2) ?
C25 C27 . 1.542(2) ?
C25 H25 . 1.0000 ?
C26 H26A . 0.9800 ?
C26 H26B . 0.9800 ?
C26 H26C . 0.9800 ?
C27 H27A . 0.9800 ?
C27 H27B . 0.9800 ?
C27 H27C . 0.9800 ?
N5 C28 . 1.142(3) ?
C28 C29 . 1.461(3) ?
C29 H29A . 0.9800 ?
C29 H29B . 0.9800 ?
C29 H29C . 0.9800 ?

loop_
_geom_hbond_atom_site_label_D
_geom_hbond_atom_site_label_H
_geom_hbond_atom_site_label_A
_geom_hbond_site_symmetry_A
_geom_hbond_distance_DH
_geom_hbond_distance_HA
_geom_hbond_distance_DA
_geom_hbond_angle_DHA
N4 H4A Cl2 2_674 0.88 2.32 3.1951(13) 173
